data_2020749
loop_
_publ_author_name
'Stenger-Smith, Jenny'
'Chakraborty, Indranil'
'Carrington, Samantha'
'Mascharak, Pradip'

_publ_section_title
;
 Synthesis and structures of photoactive manganese--carbonyl complexes
 derived from 2-(pyridin-2-yl)-1,3-benzothiazole and
 2-(quinolin-2-yl)-1,3-benzothiazole
;
_journal_issue 4
_journal_name_full 'Acta Crystallographica Section C'
_journal_page_first
;
;
_journal_paper_doi 10.1107/S2053229617004429
_journal_volume 73
_journal_year 2017
_chemical_formula_iupac '[Mn Cl (C16 H10 N2 S) (C O)3]'
_chemical_formula_moiety 'C19 H10 Cl Mn N2 O3 S'
_chemical_formula_sum 'C19 H10 Cl Mn N2 O3 S'
_chemical_formula_weight 436.74
_chemical_name_systematic
<i>fac</i>-Tricarbonylchlorido[2-(quinolin-2-yl)-1,3-benzothiazole-\k^2^<i>N</i>,<i>N</i>']manganese(I)
_space_group_crystal_system monoclinic
_space_group_IT_number 14
_space_group_name_Hall '-P 2yn'
_space_group_name_H-M_alt 'P 1 21/n 1'
_symmetry_space_group_name_Hall '-P 2yn'
_symmetry_space_group_name_H-M 'P 1 21/n 1'
_atom_sites_solution_hydrogens geom
_atom_sites_solution_primary dual
_atom_sites_solution_secondary difmap
_audit_creation_method
;
Olex2 1.2
(compiled 2016.02.19 svn.r3266 for OlexSys, GUI svn.r5155)
;
_cell_angle_alpha 90
_cell_angle_beta 96.7370(10)
_cell_angle_gamma 90
_cell_formula_units_Z 4
_cell_length_a 9.1239(5)
_cell_length_b 16.4292(9)
_cell_length_c 12.2101(6)
_cell_measurement_reflns_used 4307
_cell_measurement_temperature 296(2)
_cell_measurement_theta_max 24.980
_cell_measurement_theta_min 2.479
_cell_volume 1817.64(17)
_computing_cell_refinement
;
SAINT (Bruker, 2015)
;
_computing_data_collection
;
APEX2 (Bruker, 2015)
;
_computing_data_reduction
;
SAINT (Bruker, 2015)
;
_computing_molecular_graphics
;
<i>OLEX2</i> (Dolomanov <i>et al.</i>,  2009)
;
_computing_publication_material
;
<i>OLEX2</i> (Dolomanov <i>et al.</i>,  2009)
;
_computing_structure_refinement
;
SHELXL2014 (Sheldrick, 2015b)
;
_computing_structure_solution
;
SHELXT (Sheldrick, 2015a)
;
_diffrn_ambient_temperature 296.15
_diffrn_measured_fraction_theta_full 1.000
_diffrn_measured_fraction_theta_max 0.992
_diffrn_measurement_device_type 'Bruker APEXII CCD'
_diffrn_measurement_method '\w scans'
_diffrn_radiation_type MoK\a
_diffrn_radiation_wavelength 0.71073
_diffrn_reflns_av_R_equivalents 0.0456
_diffrn_reflns_limit_h_max 11
_diffrn_reflns_limit_h_min -12
_diffrn_reflns_limit_k_max 21
_diffrn_reflns_limit_k_min -21
_diffrn_reflns_limit_l_max 16
_diffrn_reflns_limit_l_min -16
_diffrn_reflns_number 20380
_diffrn_reflns_theta_full 25.242
_diffrn_reflns_theta_max 28.299
_diffrn_reflns_theta_min 2.087
_exptl_absorpt_coefficient_mu 1.010
_exptl_absorpt_correction_T_max 0.7457
_exptl_absorpt_correction_T_min 0.6483
_exptl_absorpt_correction_type multi-scan
_exptl_absorpt_process_details
;
(SADABS; Bruker, 2015)
;
_exptl_crystal_colour orange
_exptl_crystal_density_diffrn 1.596
_exptl_crystal_description block
_exptl_crystal_F_000 880
_exptl_crystal_size_max 0.15
_exptl_crystal_size_mid 0.12
_exptl_crystal_size_min 0.10
_refine_diff_density_max 0.324
_refine_diff_density_min -0.307
_refine_ls_extinction_method none
_refine_ls_goodness_of_fit_ref 1.044
_refine_ls_hydrogen_treatment constr
_refine_ls_matrix_type full
_refine_ls_number_parameters 266
_refine_ls_number_reflns 4479
_refine_ls_number_restraints 0
_refine_ls_restrained_S_all 1.044
_refine_ls_R_factor_all 0.0597
_refine_ls_R_factor_gt 0.0383
_refine_ls_shift/su_max 0.000
_refine_ls_shift/su_mean 0.000
_refine_ls_structure_factor_coef Fsqd
_refine_ls_weighting_details 'w=1/[\s^2^(Fo^2^)+(0.0349P)^2^+0.6251P] where P=(Fo^2^+2Fc^2^)/3'
_refine_ls_weighting_scheme calc
_refine_ls_wR_factor_gt 0.0829
_refine_ls_wR_factor_ref 0.0932
_reflns_number_gt 3291
_reflns_number_total 4479
_reflns_threshold_expression 'I > 2\s(I)'
_cod_data_source_file sk3653sup1.cif
_cod_data_source_block 2
_cod_database_code 2020749
_shelx_space_group_comment
;
The symmetry employed for this shelxl refinement is uniquely defined
by the following loop, which should always be used as a source of
symmetry information in preference to the above space-group names.
They are only intended as comments.
;

loop_
_space_group_symop_operation_xyz
'x, y, z'
'-x+1/2, y+1/2, -z+1/2'
'-x, -y, -z'
'x-1/2, -y-1/2, z-1/2'

loop_
_atom_site_type_symbol
_atom_site_label
_atom_site_fract_x
_atom_site_fract_y
_atom_site_fract_z
_atom_site_U_iso_or_equiv
_atom_site_adp_type
_atom_site_calc_flag
_atom_site_occupancy
_atom_site_disorder_assembly
_atom_site_disorder_group
Mn Mn1 0.32118(4) 0.41174(2) 0.30429(3) 0.03446(11) Uani d 1 . .
Cl Cl1 0.22439(7) 0.29074(4) 0.37609(5) 0.04868(17) Uani d 1 . .
S S1 0.04380(14) 0.30201(6) 0.01570(7) 0.0414(4) Uani d 0.843(6) A 1
C C10 0.4982(5) 0.1876(3) 0.0980(3) 0.0475(9) Uani d 0.843(6) A 1
H H10 0.5203 0.1381 0.0668 0.057 Uiso calc 0.843(6) A 1
C C11 0.3590(5) 0.2199(2) 0.0787(3) 0.0436(8) Uani d 0.843(6) A 1
H H11 0.2853 0.1945 0.0317 0.052 Uiso calc 0.843(6) A 1
S S1B 0.4515(9) 0.2244(5) 0.0774(5) 0.061(3) Uani d 0.157(6) A 2
C C10B 0.128(4) 0.2962(13) 0.0209(18) 0.060(5) Uani d 0.157(6) A 2
H H10B 0.1716 0.2580 -0.0211 0.071 Uiso calc 0.157(6) A 2
C C11B -0.006(3) 0.3249(18) 0.001(2) 0.060(5) Uani d 0.157(6) A 2
H H11B -0.0683 0.2999 -0.0546 0.071 Uiso calc 0.157(6) A 2
N N2 0.1630(2) 0.39650(11) 0.17022(15) 0.0367(4) Uani d 1 . .
O O3 0.5311(2) 0.40577(11) 0.50662(15) 0.0579(5) Uani d 1 . .
N N1 0.4285(2) 0.33246(11) 0.20534(15) 0.0379(4) Uani d 1 . .
O O2 0.1494(2) 0.50450(14) 0.45115(18) 0.0747(6) Uani d 1 . .
O O1 0.4538(2) 0.55991(12) 0.22406(18) 0.0729(6) Uani d 1 . .
C C4 0.5717(3) 0.30312(14) 0.21962(19) 0.0383(5) Uani d 1 . .
C C19 0.0240(2) 0.42886(13) 0.13645(19) 0.0373(5) Uani d 1 . .
C C9 0.6078(3) 0.23103(15) 0.1661(2) 0.0427(6) Uani d 1 . .
C C14 -0.0588(3) 0.38520(15) 0.05218(19) 0.0399(5) Uani d 1 . .
C C13 0.1891(3) 0.33182(14) 0.11286(19) 0.0396(5) Uani d 1 . .
C C12 0.3322(3) 0.29314(14) 0.13328(19) 0.0417(5) Uani d 1 . .
C C3 0.4542(3) 0.40787(13) 0.4251(2) 0.0405(5) Uani d 1 . .
C C18 -0.0349(3) 0.49920(15) 0.1778(2) 0.0493(6) Uani d 1 . .
H H18 0.0191 0.5298 0.2326 0.059 Uiso calc 1 . .
C C5 0.6844(3) 0.34619(15) 0.2833(2) 0.0452(6) Uani d 1 . .
H H5 0.6636 0.3954 0.3159 0.054 Uiso calc 1 . .
C C1 0.4006(3) 0.50218(15) 0.2534(2) 0.0446(6) Uani d 1 . .
C C8 0.7539(3) 0.20115(16) 0.1834(2) 0.0511(6) Uani d 1 . .
H H8 0.7779 0.1531 0.1494 0.061 Uiso calc 1 . .
C C2 0.2118(3) 0.46925(16) 0.3897(2) 0.0476(6) Uani d 1 . .
C C6 0.8247(3) 0.31557(18) 0.2971(2) 0.0506(6) Uani d 1 . .
H H6 0.8987 0.3444 0.3395 0.061 Uiso calc 1 . .
C C15 -0.2010(3) 0.40884(17) 0.0108(2) 0.0529(7) Uani d 1 . .
H H15 -0.2557 0.3789 -0.0443 0.064 Uiso calc 1 . .
C C7 0.8594(3) 0.24198(17) 0.2491(2) 0.0521(7) Uani d 1 . .
H H7 0.9546 0.2210 0.2620 0.063 Uiso calc 1 . .
C C17 -0.1764(3) 0.52230(17) 0.1349(2) 0.0574(7) Uani d 1 . .
H H17 -0.2178 0.5691 0.1614 0.069 Uiso calc 1 . .
C C16 -0.2575(3) 0.47657(18) 0.0530(2) 0.0587(7) Uani d 1 . .
H H16 -0.3527 0.4930 0.0266 0.070 Uiso calc 1 . .

loop_
_atom_site_aniso_label
_atom_site_aniso_U_11
_atom_site_aniso_U_22
_atom_site_aniso_U_33
_atom_site_aniso_U_12
_atom_site_aniso_U_13
_atom_site_aniso_U_23
Mn1 0.0300(2) 0.03499(19) 0.0372(2) -0.00116(14) -0.00114(14) -0.00364(14)
Cl1 0.0435(4) 0.0507(4) 0.0510(4) -0.0101(3) 0.0015(3) 0.0064(3)
S1 0.0328(8) 0.0449(6) 0.0436(5) 0.0015(4) -0.0082(5) -0.0081(4)
C10 0.040(2) 0.044(2) 0.058(2) 0.0059(16) 0.0058(16) -0.0102(18)
C11 0.030(2) 0.0492(18) 0.0493(19) 0.0020(16) -0.0038(16) -0.0169(14)
S1B 0.063(6) 0.060(4) 0.054(3) 0.016(4) -0.009(3) -0.026(3)
C10B 0.040(12) 0.068(11) 0.066(10) -0.014(9) -0.010(9) 0.001(8)
C11B 0.040(12) 0.068(11) 0.066(10) -0.014(9) -0.010(9) 0.001(8)
N2 0.0335(11) 0.0362(10) 0.0387(10) -0.0010(8) -0.0024(8) -0.0010(8)
O3 0.0583(12) 0.0606(12) 0.0489(10) 0.0039(9) -0.0184(9) -0.0058(9)
N1 0.0335(10) 0.0411(11) 0.0391(10) 0.0047(8) 0.0047(8) 0.0013(8)
O2 0.0644(14) 0.0898(16) 0.0731(14) 0.0183(12) 0.0207(11) -0.0207(12)
O1 0.0806(15) 0.0553(12) 0.0800(15) -0.0236(11) -0.0014(12) 0.0140(11)
C4 0.0342(13) 0.0429(13) 0.0384(12) 0.0025(10) 0.0066(10) 0.0064(10)
C19 0.0332(12) 0.0372(12) 0.0398(12) 0.0012(9) -0.0025(10) 0.0045(10)
C9 0.0335(13) 0.0527(14) 0.0422(13) 0.0016(11) 0.0060(10) 0.0004(11)
C14 0.0329(13) 0.0446(13) 0.0410(13) 0.0003(10) -0.0009(10) 0.0038(11)
C13 0.0399(13) 0.0391(12) 0.0374(12) -0.0006(10) -0.0051(10) -0.0010(10)
C12 0.0422(14) 0.0427(13) 0.0393(13) 0.0070(10) 0.0009(10) -0.0016(10)
C3 0.0387(13) 0.0363(12) 0.0463(14) 0.0003(10) 0.0038(11) -0.0059(10)
C18 0.0542(17) 0.0425(14) 0.0497(15) 0.0052(12) 0.0002(12) -0.0009(11)
C5 0.0415(14) 0.0497(14) 0.0458(14) -0.0058(11) 0.0110(11) -0.0005(11)
C1 0.0421(14) 0.0450(14) 0.0441(14) -0.0009(11) -0.0059(11) -0.0037(11)
C8 0.0407(15) 0.0522(15) 0.0617(17) 0.0109(12) 0.0119(12) 0.0023(13)
C2 0.0388(14) 0.0512(15) 0.0512(15) 0.0002(11) -0.0008(12) -0.0032(12)
C6 0.0350(14) 0.0699(18) 0.0459(14) -0.0110(12) 0.0003(11) 0.0068(13)
C15 0.0337(14) 0.0684(18) 0.0538(15) 0.0014(12) -0.0073(11) 0.0037(14)
C7 0.0302(14) 0.0646(17) 0.0612(17) 0.0048(12) 0.0037(12) 0.0124(14)
C17 0.0558(18) 0.0493(15) 0.0686(19) 0.0174(13) 0.0132(15) 0.0069(14)
C16 0.0395(16) 0.0694(19) 0.0652(18) 0.0150(13) -0.0018(13) 0.0118(15)

loop_
_atom_type_symbol
_atom_type_description
_atom_type_scat_dispersion_real
_atom_type_scat_dispersion_imag
_atom_type_scat_source
C C 0.0033 0.0016 'International Tables Vol C Tables 4.2.6.8 and 6.1.1.4'
H H 0.0000 0.0000 'International Tables Vol C Tables 4.2.6.8 and 6.1.1.4'
Cl Cl 0.1484 0.1585 'International Tables Vol C Tables 4.2.6.8 and 6.1.1.4'
Mn Mn 0.3368 0.7283 'International Tables Vol C Tables 4.2.6.8 and 6.1.1.4'
N N 0.0061 0.0033 'International Tables Vol C Tables 4.2.6.8 and 6.1.1.4'
O O 0.0106 0.0060 'International Tables Vol C Tables 4.2.6.8 and 6.1.1.4'
S S 0.1246 0.1234 'International Tables Vol C Tables 4.2.6.8 and 6.1.1.4'

loop_
_geom_angle_atom_site_label_1
_geom_angle_atom_site_label_2
_geom_angle_atom_site_label_3
_geom_angle
_geom_angle_publ_flag
N2 Mn1 Cl1 86.32(5) y
N2 Mn1 N1 78.36(7) y
N1 Mn1 Cl1 84.96(5) y
C3 Mn1 Cl1 84.97(8) y
C3 Mn1 N2 170.75(9) y
C3 Mn1 N1 97.75(9) y
C1 Mn1 Cl1 177.82(8) y
C1 Mn1 N2 95.68(9) y
C1 Mn1 N1 94.57(10) y
C1 Mn1 C3 92.99(10) y
C2 Mn1 Cl1 88.28(9) y
C2 Mn1 N2 98.04(10) y
C2 Mn1 N1 172.52(10) y
C2 Mn1 C3 84.82(11) y
C2 Mn1 C1 92.31(11) y
C13 S1 C14 89.66(12) ?
C11 C10 H10 120.6 ?
C11 C10 C9 118.8(4) ?
C9 C10 H10 120.6 ?
C10 C11 H11 121.4 ?
C10 C11 C12 117.2(3) ?
C12 C11 H11 121.4 ?
C9 S1B C12 102.9(3) ?
C11B C10B H10B 126.6 ?
C11B C10B C13 107(3) ?
C13 C10B H10B 126.6 ?
C10B C11B H11B 117.2 ?
C14 C11B C10B 126(3) ?
C14 C11B H11B 117.2 ?
C19 N2 Mn1 135.69(15) ?
C13 N2 Mn1 111.58(14) ?
C13 N2 C19 111.60(18) ?
C4 N1 Mn1 129.92(16) ?
C12 N1 Mn1 111.36(15) ?
C12 N1 C4 116.96(19) ?
N1 C4 C9 120.1(2) ?
N1 C4 C5 120.9(2) ?
C5 C4 C9 119.0(2) ?
N2 C19 C14 114.6(2) ?
N2 C19 C18 125.9(2) ?
C18 C19 C14 119.5(2) ?
C4 C9 C10 120.6(3) ?
C4 C9 S1B 97.3(3) ?
C4 C9 C8 119.3(2) ?
C8 C9 C10 120.1(3) ?
C8 C9 S1B 141.6(3) ?
C11B C14 C19 123.1(13) ?
C11B C14 C15 115.1(13) ?
C19 C14 S1 109.24(17) ?
C15 C14 S1 129.2(2) ?
C15 C14 C19 121.6(2) ?
C10B C13 C12 103.6(14) ?
N2 C13 S1 114.85(17) ?
N2 C13 C10B 136.3(14) ?
N2 C13 C12 118.8(2) ?
C12 C13 S1 126.36(18) ?
C11 C12 C13 119.8(3) ?
N1 C12 C11 125.9(3) ?
N1 C12 S1B 100.2(3) ?
N1 C12 C13 114.3(2) ?
C13 C12 S1B 143.2(3) ?
O3 C3 Mn1 175.2(2) ?
C19 C18 H18 120.9 ?
C17 C18 C19 118.1(2) ?
C17 C18 H18 120.9 ?
C4 C5 H5 120.1 ?
C6 C5 C4 119.8(2) ?
C6 C5 H5 120.1 ?
O1 C1 Mn1 177.9(2) ?
C9 C8 H8 119.7 ?
C7 C8 C9 120.5(2) ?
C7 C8 H8 119.7 ?
O2 C2 Mn1 174.8(2) ?
C5 C6 H6 119.3 ?
C5 C6 C7 121.4(2) ?
C7 C6 H6 119.3 ?
C14 C15 H15 120.9 ?
C16 C15 C14 118.2(3) ?
C16 C15 H15 120.9 ?
C8 C7 C6 119.8(2) ?
C8 C7 H7 120.1 ?
C6 C7 H7 120.1 ?
C18 C17 H17 119.5 ?
C18 C17 C16 121.0(3) ?
C16 C17 H17 119.5 ?
C15 C16 C17 121.5(3) ?
C15 C16 H16 119.2 ?
C17 C16 H16 119.2 ?

loop_
_geom_bond_atom_site_label_1
_geom_bond_atom_site_label_2
_geom_bond_distance
_geom_bond_publ_flag
Mn1 Cl1 2.3837(7) y
Mn1 N2 2.0668(18) y
Mn1 N1 2.0962(18) y
Mn1 C3 1.798(2) y
Mn1 C1 1.796(3) y
Mn1 C2 1.795(3) y
S1 C14 1.744(3) ?
S1 C13 1.742(2) ?
C10 H10 0.9300 ?
C10 C11 1.372(7) ?
C10 C9 1.417(4) ?
C11 H11 0.9300 ?
C11 C12 1.411(4) ?
S1B C9 1.690(7) ?
S1B C12 1.761(7) ?
C10B H10B 0.9300 ?
C10B C11B 1.30(5) ?
C10B C13 1.33(2) ?
C11B H11B 0.9300 ?
C11B C14 1.30(3) ?
N2 C19 1.392(3) ?
N2 C13 1.310(3) ?
O3 C3 1.149(3) ?
N1 C4 1.384(3) ?
N1 C12 1.335(3) ?
O2 C2 1.150(3) ?
O1 C1 1.142(3) ?
C4 C9 1.410(3) ?
C4 C5 1.405(3) ?
C19 C14 1.401(3) ?
C19 C18 1.394(3) ?
C9 C8 1.413(3) ?
C14 C15 1.391(3) ?
C13 C12 1.447(3) ?
C18 H18 0.9300 ?
C18 C17 1.388(4) ?
C5 H5 0.9300 ?
C5 C6 1.368(3) ?
C8 H8 0.9300 ?
C8 C7 1.356(4) ?
C6 H6 0.9300 ?
C6 C7 1.396(4) ?
C15 H15 0.9300 ?
C15 C16 1.353(4) ?
C7 H7 0.9300 ?
C17 H17 0.9300 ?
C17 C16 1.392(4) ?
C16 H16 0.9300 ?

loop_
_geom_torsion_atom_site_label_1
_geom_torsion_atom_site_label_2
_geom_torsion_atom_site_label_3
_geom_torsion_atom_site_label_4
_geom_torsion
Mn1 N2 C19 C14 -164.67(17)
Mn1 N2 C19 C18 16.2(4)
Mn1 N2 C13 S1 167.46(12)
Mn1 N2 C13 C10B -177.8(15)
Mn1 N2 C13 C12 -13.6(3)
Mn1 N1 C4 C9 158.47(17)
Mn1 N1 C4 C5 -24.4(3)
Mn1 N1 C12 C11 -159.7(3)
Mn1 N1 C12 S1B -172.9(3)
Mn1 N1 C12 C13 20.1(2)
S1 C14 C15 C16 179.9(2)
S1 C13 C12 C11 -6.1(4)
S1 C13 C12 N1 174.15(18)
C10 C11 C12 N1 -2.7(5)
C10 C11 C12 C13 177.5(3)
C10 C9 C8 C7 -179.6(3)
C11 C10 C9 C4 4.5(5)
C11 C10 C9 C8 -177.1(3)
S1B C9 C8 C7 159.1(6)
C10B C11B C14 C19 1(4)
C10B C11B C14 C15 175(2)
C10B C13 C12 S1B 5.9(11)
C10B C13 C12 N1 164.1(10)
C11B C10B C13 N2 -18(3)
C11B C10B C13 C12 176.3(17)
C11B C14 C15 C16 -173.4(14)
N2 C19 C14 S1 -0.3(3)
N2 C19 C14 C11B -7.2(15)
N2 C19 C14 C15 178.8(2)
N2 C19 C18 C17 -179.5(2)
N2 C13 C12 C11 175.1(3)
N2 C13 C12 S1B -163.0(6)
N2 C13 C12 N1 -4.7(3)
N1 C4 C9 C10 -0.4(4)
N1 C4 C9 S1B 13.4(4)
N1 C4 C9 C8 -178.8(2)
N1 C4 C5 C6 179.3(2)
C4 N1 C12 C11 6.8(4)
C4 N1 C12 S1B -6.5(4)
C4 N1 C12 C13 -173.5(2)
C4 C9 C8 C7 -1.2(4)
C4 C5 C6 C7 0.1(4)
C19 N2 C13 S1 -2.3(3)
C19 N2 C13 C10B 12.5(15)
C19 N2 C13 C12 176.6(2)
C19 C14 C15 C16 1.1(4)
C19 C18 C17 C16 0.1(4)
C9 C10 C11 C12 -3.1(5)
C9 S1B C12 N1 13.3(5)
C9 S1B C12 C13 173.2(3)
C9 C4 C5 C6 -3.5(3)
C9 C8 C7 C6 -2.1(4)
C14 S1 C13 N2 1.9(2)
C14 S1 C13 C12 -177.0(2)
C14 C19 C18 C17 1.5(4)
C14 C15 C16 C17 0.5(4)
C13 S1 C14 C19 -0.80(19)
C13 S1 C14 C15 -179.8(3)
C13 C10B C11B C14 9(4)
C13 N2 C19 C14 1.7(3)
C13 N2 C19 C18 -177.4(2)
C12 S1B C9 C4 -14.8(5)
C12 S1B C9 C8 -177.5(3)
C12 N1 C4 C9 -5.0(3)
C12 N1 C4 C5 172.2(2)
C18 C19 C14 S1 178.85(19)
C18 C19 C14 C11B 172.0(15)
C18 C19 C14 C15 -2.1(4)
C18 C17 C16 C15 -1.1(4)
C5 C4 C9 C10 -177.6(3)
C5 C4 C9 S1B -163.8(4)
C5 C4 C9 C8 4.0(3)
C5 C6 C7 C8 2.7(4)

_cod_database_fobs_code 2020749
